data_7117968
loop_
_publ_author_name
'Guobao Huang'
'Zhenfeng He'
'Chen-Xi Cai'
'Fangfang Pan'
'Dingqiao Yang'
'Kari Rissanen'
'Wei Jiang'

_publ_section_title
;
 Bis-urea macrocycles with a deep cavity
;
_journal_name_full Chem.Commun.
_journal_page_first 15490
_journal_paper_doi 10.1039/C5cc06768E
_journal_volume 51
_journal_year 2015
_chemical_formula_moiety 'C68 H72 N4 O10, C4 H8 O2, 2(C H Cl3)'
_chemical_formula_sum 'C74 H82 Cl6 N4 O12'
_chemical_formula_weight 1432.13
_space_group_crystal_system triclinic
_space_group_IT_number 2
_space_group_name_Hall '-P 1'
_space_group_name_H-M_alt 'P -1'
_symmetry_space_group_name_Hall '-P 1'
_symmetry_space_group_name_H-M 'P -1'
_atom_sites_solution_hydrogens geom
_audit_creation_date 2015-07-27
_audit_creation_method
;
Olex2 1.2
(compiled 2015.01.26 svn.r3150 for OlexSys, GUI svn.r4998)
;
_audit_update_record
;
2015-08-09 deposited with the CCDC.
2015-08-26 downloaded from the CCDC.
;
_cell_angle_alpha 78.03(3)
_cell_angle_beta 69.89(3)
_cell_angle_gamma 65.52(3)
_cell_formula_units_Z 1
_cell_length_a 11.992(4)
_cell_length_b 12.642(5)
_cell_length_c 13.390(4)
_cell_measurement_reflns_used 569
_cell_measurement_temperature 123.01(10)
_cell_measurement_theta_max 20.2030
_cell_measurement_theta_min 3.6360
_cell_volume 1729.8(11)
_computing_cell_refinement
;
CrysAlisPro, Agilent Technologies,
Version 1.171.37.35 (release 13-08-2014 CrysAlis171 .NET)
(compiled Aug 13 2014,18:06:01)
;
_computing_data_collection
;
CrysAlisPro, Agilent Technologies,
Version 1.171.37.35 (release 13-08-2014 CrysAlis171 .NET)
(compiled Aug 13 2014,18:06:01)
;
_computing_data_reduction
;
CrysAlisPro, Agilent Technologies,
Version 1.171.37.35 (release 13-08-2014 CrysAlis171 .NET)
(compiled Aug 13 2014,18:06:01)
;
_computing_molecular_graphics 'Olex2 (Dolomanov et al., 2009)'
_computing_publication_material 'Olex2 (Dolomanov et al., 2009)'
_computing_structure_refinement 'ShelXL (Sheldrick, 2008)'
_diffrn_ambient_temperature 123.01(10)
_diffrn_detector 'CCD plate'
_diffrn_detector_area_resol_mean 8.0053
_diffrn_detector_type Eos
_diffrn_measured_fraction_theta_full 0.990
_diffrn_measured_fraction_theta_max 0.990
_diffrn_measurement_details
;
  1 omega  -42.00   56.00   1.0000   65.0000
omega____ theta____ kappa____ phi______ frames
    -      -16.7586   37.0000    0.0000 98

  2 omega  -83.00    9.00   1.0000   65.0000
omega____ theta____ kappa____ phi______ frames
    -      -16.7586  -37.0000 -180.0000 92

  3 omega  -19.00   25.00   1.0000   65.0000
omega____ theta____ kappa____ phi______ frames
    -      -16.7586  -99.0000  120.0000 44

  4 omega  -11.00   86.00   1.0000   65.0000
omega____ theta____ kappa____ phi______ frames
    -       17.9305   77.0000   90.0000 97
;
_diffrn_measurement_device 'four-circle diffractometer'
_diffrn_measurement_device_type 'SuperNova, Single source at offset, Eos'
_diffrn_measurement_method '\w scans'
_diffrn_orient_matrix_UB_11 0.0059419000
_diffrn_orient_matrix_UB_12 -0.0520846000
_diffrn_orient_matrix_UB_13 -0.0170566000
_diffrn_orient_matrix_UB_21 0.0673291000
_diffrn_orient_matrix_UB_22 -0.0211828000
_diffrn_orient_matrix_UB_23 -0.0098873000
_diffrn_orient_matrix_UB_31 -0.0065177000
_diffrn_orient_matrix_UB_32 -0.0257177000
_diffrn_orient_matrix_UB_33 0.0530273000
_diffrn_radiation_monochromator mirror
_diffrn_radiation_probe x-ray
_diffrn_radiation_type MoK\a
_diffrn_radiation_wavelength 0.71073
_diffrn_reflns_av_R_equivalents 0.1157
_diffrn_reflns_av_unetI/netI 0.3715
_diffrn_reflns_laue_measured_fraction_full 0.990
_diffrn_reflns_laue_measured_fraction_max 0.990
_diffrn_reflns_limit_h_max 13
_diffrn_reflns_limit_h_min -14
_diffrn_reflns_limit_k_max 14
_diffrn_reflns_limit_k_min -15
_diffrn_reflns_limit_l_max 10
_diffrn_reflns_limit_l_min -16
_diffrn_reflns_number 9961
_diffrn_reflns_point_group_measured_fraction_full 0.990
_diffrn_reflns_point_group_measured_fraction_max 0.990
_diffrn_reflns_theta_full 25.248
_diffrn_reflns_theta_max 25.248
_diffrn_reflns_theta_min 3.222
_diffrn_source 'SuperNova (Mo) X-ray Source'
_exptl_absorpt_coefficient_mu 0.314
_exptl_absorpt_correction_T_max 0.995
_exptl_absorpt_correction_T_min 0.993
_exptl_absorpt_correction_type analytical
_exptl_absorpt_process_details
;
CrysAlisPro, Agilent Technologies,
Version 1.171.37.35 (release 13-08-2014 CrysAlis171 .NET)
(compiled Aug 13 2014,18:06:01)
Analytical numeric absorption correction using a multifaceted crystal
            model based on expressions derived by R.C. Clark & J.S. Reid.
(Clark, R. C. & Reid, J. S. (1995). Acta Cryst. A51, 887-897)
Empirical absorption correction using spherical harmonics,
 implemented in SCALE3 ABSPACK scaling algorithm.
;
_exptl_crystal_colour colourless
_exptl_crystal_colour_primary colourless
_exptl_crystal_density_diffrn 1.375
_exptl_crystal_description needle
_exptl_crystal_F_000 752
_exptl_crystal_size_max 0.1123
_exptl_crystal_size_mid 0.072
_exptl_crystal_size_min 0.0616
_refine_diff_density_max 0.472
_refine_diff_density_min -0.557
_refine_diff_density_rms 0.107
_refine_ls_extinction_coef .
_refine_ls_extinction_method none
_refine_ls_goodness_of_fit_ref 0.960
_refine_ls_hydrogen_treatment constr
_refine_ls_matrix_type full
_refine_ls_number_parameters 499
_refine_ls_number_reflns 6199
_refine_ls_number_restraints 330
_refine_ls_restrained_S_all 0.963
_refine_ls_R_factor_all 0.3169
_refine_ls_R_factor_gt 0.1110
_refine_ls_shift/su_max 0.000
_refine_ls_shift/su_mean 0.000
_refine_ls_structure_factor_coef Fsqd
_refine_ls_weighting_details 'w=1/[\s^2^(Fo^2^)+(0.0999P)^2^] where P=(Fo^2^+2Fc^2^)/3'
_refine_ls_weighting_scheme calc
_refine_ls_wR_factor_gt 0.2243
_refine_ls_wR_factor_ref 0.3446
_reflns_Friedel_coverage 0.000
_reflns_friedel_fraction_full .
_reflns_friedel_fraction_max .
_reflns_number_gt 1655
_reflns_number_total 6199
_reflns_threshold_expression 'I > 2\s(I)'
_cod_data_source_file c5cc06768e2.cif
_cod_data_source_block 4@1-anti
_cod_original_cell_volume 1729.7(11)
_cod_database_code 7117968
_chemical_oxdiff_formula 'C50 H50 O6 N4'
_shelx_space_group_comment
;
The symmetry employed for this shelxl refinement is uniquely defined
by the following loop, which should always be used as a source of
symmetry information in preference to the above space-group names.
They are only intended as comments.
;
_reflns_odcompleteness_completeness 96.38
_reflns_odcompleteness_iscentric 1
_reflns_odcompleteness_theta 26.32
_olex2_refinement_description
;
1. Fixed Uiso
 At 1.2 times of:
  All C(H) groups, All C(H,H) groups, All C(H,H,H,H) groups, All N(H) groups
 At 1.5 times of:
  All C(H,H,H) groups, All C(H,H,H,H,H,H) groups
2. Uiso/Uaniso restraints and constraints
All non-hydrogen atoms restrained to be isotropic: with sigma of 0.01 and sigma
for terminal atoms of 0.02
3. Others
 Sof(H11C)=Sof(H11D)=Sof(C12B)=Sof(H12C)=Sof(H12D)=Sof(C13B)=Sof(H13C)=
 Sof(H13D)=Sof(C14B)=Sof(H14D)=Sof(H14E)=Sof(H14F)=1-FVAR(1)
 Sof(H11A)=Sof(H11B)=Sof(C12)=Sof(H12A)=Sof(H12B)=Sof(C13)=Sof(H13A)=Sof(H13B)=
 Sof(C14)=Sof(H14A)=Sof(H14B)=Sof(H14C)=FVAR(1)
 Fixed Sof: C28(0.5) H28A(0.5) H28B(0.5) C28B(0.5) H28C(0.5) H28D(0.5)
 C29(0.5) H29A(0.5) H29B(0.5) C29B(0.5) H29C(0.5) H29D(0.5) C30(0.5) H30A(0.5)
 H30B(0.5) C30B(0.5) H30C(0.5) H30D(0.5) H31D(0.5) H31E(0.5) H31F(0.5)
 H31A(0.5) H31B(0.5) H31C(0.5) O4(0.5) O4B(0.5)
4.a Ternary CH refined with riding coordinates:
 C15(H15), C17(H17), C37(H37)
4.b Secondary CH2 refined with riding coordinates:
 C11(H11C,H11D), C11(H11A,H11B), C12(H12A,H12B), C12B(H12C,H12D), C13(H13A,
 H13B), C13B(H13C,H13D), C16(H16A,H16B), C28(H28A,H28B), C28B(H28C,H28D),
 C29(H29A,H29B), C29B(H29C,H29D), C30(H30A,H30B), C30B(H30C,H30D), C32(H32A,
 H32B), C34(H34A,H34B), C35(H35A,H35B), C36(H36A,H36B)
4.c Me refined with riding coordinates:
 C31(H31D,H31E,H31F), C31(H31A,H31B,H31C)
4.d Aromatic/amide H refined with riding coordinates:
 C4(H4), C5(H5), C7(H7), C8(H8), C20(H20), C21(H21), C26(H26), C27(H27),
 N1(H1), N2(H2)
4.e Idealised Me refined as rotating group:
 C14(H14A,H14B,H14C), C14B(H14D,H14E,H14F)
;
_shelx_shelxl_version_number 2014/7
_olex2_submission_special_instructions 'No special instructions were received'

loop_
_space_group_symop_operation_xyz
'x, y, z'
'-x, -y, -z'

loop_
_atom_site_label
_atom_site_type_symbol
_atom_site_fract_x
_atom_site_fract_y
_atom_site_fract_z
_atom_site_U_iso_or_equiv
_atom_site_adp_type
_atom_site_occupancy
_atom_site_site_symmetry_order
_atom_site_calc_flag
_atom_site_refinement_flags_posn
_atom_site_refinement_flags_adp
_atom_site_refinement_flags_occupancy
_atom_site_disorder_assembly
_atom_site_disorder_group
C1 C 1.1547(10) 0.4830(9) 0.1070(7) 0.033(3) Uani 1 1 d . . . . .
C2 C 1.0224(10) 0.5189(10) 0.1267(7) 0.041(3) Uani 1 1 d . . . . .
C3 C 0.9433(10) 0.6398(9) 0.1353(7) 0.032(3) Uani 1 1 d . . . . .
C4 C 1.0036(11) 0.7187(10) 0.1216(8) 0.044(3) Uani 1 1 d . . . . .
H4 H 0.9524 0.7993 0.1273 0.053 Uiso 1 1 calc R . . . .
C5 C 1.1330(11) 0.6834(9) 0.1005(8) 0.043(3) Uani 1 1 d . . . . .
H5 H 1.1723 0.7385 0.0875 0.052 Uiso 1 1 calc R . . . .
C6 C 1.2082(10) 0.5607(11) 0.0984(8) 0.044(3) Uani 1 1 d . . . . .
C7 C 0.9617(10) 0.4395(10) 0.1373(7) 0.040(3) Uani 1 1 d . . . . .
H7 H 1.0121 0.3585 0.1343 0.048 Uiso 1 1 calc R . . . .
C8 C 0.8356(11) 0.4759(10) 0.1513(8) 0.046(3) Uani 1 1 d . . . . .
H8 H 0.7986 0.4220 0.1528 0.055 Uiso 1 1 calc R . . . .
C9 C 0.7578(10) 0.5953(10) 0.1640(7) 0.037(3) Uani 1 1 d . . . . .
C10 C 0.8074(10) 0.6774(9) 0.1566(7) 0.030(3) Uani 1 1 d . . . . .
C11 C 1.3896(10) 0.5689(10) 0.1317(8) 0.047(3) Uani 1 1 d . . . . .
H11C H 1.3228 0.6384 0.1683 0.056 Uiso 0.468(19) 1 calc R . P A 2
H11D H 1.4645 0.5881 0.0861 0.056 Uiso 0.468(19) 1 calc R . P A 2
H11A H 1.3540 0.6551 0.1222 0.056 Uiso 0.532(19) 1 calc R . P A 1
H11B H 1.4836 0.5431 0.1000 0.056 Uiso 0.532(19) 1 calc R . P A 1
C12 C 1.361(2) 0.532(2) 0.2574(15) 0.045(7) Uani 0.532(19) 1 d . . P A 1
H12A H 1.3993 0.5671 0.2897 0.054 Uiso 0.532(19) 1 calc R . P A 1
H12B H 1.2677 0.5603 0.2921 0.054 Uiso 0.532(19) 1 calc R . P A 1
C12B C 1.428(3) 0.464(3) 0.211(3) 0.070(10) Uani 0.468(19) 1 d . . P A 2
H12C H 1.3546 0.4383 0.2467 0.084 Uiso 0.468(19) 1 calc R . P A 2
H12D H 1.4480 0.4871 0.2672 0.084 Uiso 0.468(19) 1 calc R . P A 2
C13 C 1.420(2) 0.396(2) 0.2750(19) 0.059(8) Uani 0.532(19) 1 d . . P A 1
H13A H 1.3910 0.3740 0.3521 0.071 Uiso 0.532(19) 1 calc R . P A 1
H13B H 1.3859 0.3628 0.2372 0.071 Uiso 0.532(19) 1 calc R . P A 1
C13B C 1.547(3) 0.360(3) 0.154(2) 0.069(10) Uani 0.468(19) 1 d . . P A 2
H13C H 1.5242 0.3356 0.1001 0.083 Uiso 0.468(19) 1 calc R . P A 2
H13D H 1.6173 0.3883 0.1147 0.083 Uiso 0.468(19) 1 calc R . P A 2
C14 C 1.563(2) 0.343(2) 0.238(2) 0.052(8) Uani 0.532(19) 1 d . . P A 1
H14A H 1.5916 0.2595 0.2597 0.078 Uiso 0.532(19) 1 calc GR . P A 1
H14B H 1.5986 0.3803 0.2702 0.078 Uiso 0.532(19) 1 calc GR . P A 1
H14C H 1.5929 0.3548 0.1602 0.078 Uiso 0.532(19) 1 calc GR . P A 1
C14B C 1.593(3) 0.262(3) 0.221(2) 0.083(13) Uani 0.468(19) 1 d . . P A 2
H14D H 1.6025 0.2867 0.2809 0.125 Uiso 0.468(19) 1 calc GR . P A 2
H14E H 1.6761 0.2089 0.1807 0.125 Uiso 0.468(19) 1 calc GR . P A 2
H14F H 1.5321 0.2225 0.2470 0.125 Uiso 0.468(19) 1 calc GR . P A 2
C15 C 0.7148(10) 0.8039(9) 0.1731(8) 0.043(3) Uani 1 1 d . . . . .
H15 H 0.7552 0.8588 0.1263 0.052 Uiso 1 1 calc R . . . .
C16 C 0.5924(10) 0.8209(10) 0.1467(8) 0.045(3) Uani 1 1 d . . . . .
H16A H 0.5266 0.8992 0.1645 0.054 Uiso 1 1 calc R . . . .
H16B H 0.6120 0.8140 0.0696 0.054 Uiso 1 1 calc R . . . .
C17 C 0.5457(10) 0.7310(9) 0.2096(7) 0.037(3) Uani 1 1 d . . . . .
H17 H 0.4620 0.7469 0.1980 0.044 Uiso 1 1 calc R . . . .
C18 C 0.7216(10) 0.9588(9) 0.4923(8) 0.038(3) Uani 1 1 d . . . . .
C19 C 0.7995(12) 1.0138(11) 0.4284(9) 0.050(3) Uani 1 1 d . . . . .
C20 C 0.8310(11) 1.0145(10) 0.3136(8) 0.052(3) Uani 1 1 d . . . . .
H20 H 0.8799 1.0584 0.2686 0.063 Uiso 1 1 calc R . . . .
C21 C 0.7927(11) 0.9549(10) 0.2702(9) 0.049(3) Uani 1 1 d . . . . .
H21 H 0.8178 0.9551 0.1947 0.059 Uiso 1 1 calc R . . . .
C22 C 0.7160(10) 0.8915(9) 0.3323(8) 0.036(3) Uani 1 1 d . . . . .
C23 C 0.6758(9) 0.8970(9) 0.4477(8) 0.032(3) Uani 1 1 d . . . . .
C24 C 0.6719(10) 0.8294(9) 0.2920(8) 0.035(3) Uani 1 1 d . . . . .
C25 C 0.5841(10) 0.7841(9) 0.3565(8) 0.032(3) Uani 1 1 d . . . . .
C26 C 0.5416(10) 0.7908(9) 0.4686(8) 0.043(3) Uani 1 1 d . . . . .
H26 H 0.4809 0.7581 0.5129 0.052 Uiso 1 1 calc R . . . .
C27 C 0.5891(9) 0.8442(9) 0.5104(8) 0.033(3) Uani 1 1 d . . . . .
H27 H 0.5632 0.8465 0.5857 0.039 Uiso 1 1 calc R . . . .
C28 C 0.944(2) 1.120(2) 0.4300(19) 0.043(7) Uani 0.5 1 d . . P B 1
H28A H 1.0128 1.0807 0.3678 0.051 Uiso 0.5 1 calc R . P B 1
H28B H 0.9857 1.1270 0.4795 0.051 Uiso 0.5 1 calc R . P B 1
C28B C 0.888(3) 1.166(2) 0.3988(18) 0.037(7) Uani 0.5 1 d . . P C 2
H28C H 0.8391 1.2207 0.3504 0.045 Uiso 0.5 1 calc R . P C 2
H28D H 0.9742 1.1197 0.3550 0.045 Uiso 0.5 1 calc R . P C 2
C29 C 0.866(2) 1.241(2) 0.3927(19) 0.052(7) Uani 0.5 1 d . . P B 1
H29A H 0.8169 1.2348 0.3490 0.062 Uiso 0.5 1 calc R . P B 1
H29B H 0.9230 1.2814 0.3479 0.062 Uiso 0.5 1 calc R . P B 1
C29B C 0.899(2) 1.2321(19) 0.4726(17) 0.041(6) Uani 0.5 1 d . . P C 2
H29C H 0.9459 1.2829 0.4302 0.050 Uiso 0.5 1 calc R . P C 2
H29D H 0.9500 1.1761 0.5189 0.050 Uiso 0.5 1 calc R . P C 2
C30 C 0.774(3) 1.309(2) 0.489(2) 0.049(8) Uani 0.5 1 d . . P B 1
H30A H 0.7295 1.2598 0.5390 0.059 Uiso 0.5 1 calc R . P B 1
H30B H 0.8248 1.3236 0.5251 0.059 Uiso 0.5 1 calc R . P B 1
C30B C 0.766(2) 1.310(2) 0.5453(19) 0.048(7) Uani 0.5 1 d . . P C 2
H30C H 0.7793 1.3464 0.5963 0.057 Uiso 0.5 1 calc R . P C 2
H30D H 0.7163 1.2606 0.5866 0.057 Uiso 0.5 1 calc R . P C 2
C31 C 0.6816(12) 1.4158(11) 0.4663(10) 0.083(5) Uani 1 1 d . . . . .
H31D H 0.5988 1.4641 0.5113 0.124 Uiso 0.5 1 calc R . P B 2
H31E H 0.7305 1.4647 0.4262 0.124 Uiso 0.5 1 calc R . P B 2
H31F H 0.6676 1.3790 0.4165 0.124 Uiso 0.5 1 calc R . P B 2
H31A H 0.6274 1.4530 0.5329 0.124 Uiso 0.5 1 calc R . P B 1
H31B H 0.7241 1.4666 0.4183 0.124 Uiso 0.5 1 calc R . P B 1
H31C H 0.6285 1.4026 0.4322 0.124 Uiso 0.5 1 calc R . P B 1
C32 C 0.6848(10) 0.9606(9) 0.6115(7) 0.040(3) Uani 1 1 d . . . . .
H32A H 0.7057 1.0209 0.6295 0.048 Uiso 1 1 calc R . . . .
H32B H 0.5917 0.9791 0.6425 0.048 Uiso 1 1 calc R . . . .
C33 C 0.7217(10) 0.8130(10) 0.7610(9) 0.042(3) Uani 1 1 d . . . . .
C34 C 0.7613(10) 0.6478(9) 0.8943(7) 0.041(3) Uani 1 1 d . . . . .
H34A H 0.6696 0.6588 0.9220 0.049 Uiso 1 1 calc R . . . .
H34B H 0.7805 0.6853 0.9410 0.049 Uiso 1 1 calc R . . . .
N1 N 0.7561(8) 0.8457(7) 0.6545(6) 0.050(3) Uani 1 1 d . . . . .
H1 H 0.8222 0.7967 0.6111 0.060 Uiso 1 1 calc R . . . .
N2 N 0.7897(8) 0.6997(7) 0.7848(6) 0.041(3) Uani 1 1 d . . . . .
H2 H 0.8512 0.6571 0.7340 0.050 Uiso 1 1 calc R . . . .
O1 O 1.3408(7) 0.5252(7) 0.0705(6) 0.062(2) Uani 1 1 d . . . . .
O2 O 0.6292(7) 0.6178(6) 0.1780(5) 0.054(2) Uani 1 1 d . . . . .
O3 O 0.5244(7) 0.7283(6) 0.3221(5) 0.051(2) Uani 1 1 d . . . . .
O4 O 0.8675(18) 1.0478(16) 0.4842(13) 0.048(6) Uani 0.5 1 d . . P B 1
O4B O 0.8236(17) 1.0914(17) 0.4620(14) 0.049(6) Uani 0.5 1 d . . P C 2
O5 O 0.6391(7) 0.8804(6) 0.8279(5) 0.052(2) Uani 1 1 d . . . . .
C35 C 0.9688(12) 0.5288(11) 0.4086(9) 0.073(4) Uani 1 1 d . . . . .
H35A H 1.0152 0.5815 0.3717 0.088 Uiso 1 1 calc R . . . .
H35B H 0.9240 0.5242 0.3608 0.088 Uiso 1 1 calc R . . . .
C36 C 1.1211(13) 0.4232(12) 0.4999(10) 0.083(5) Uani 1 1 d . . . . .
H36A H 1.1802 0.3451 0.5188 0.099 Uiso 1 1 calc R . . . .
H36B H 1.1720 0.4726 0.4648 0.099 Uiso 1 1 calc R . . . .
O6 O 1.0624(7) 0.4126(7) 0.4258(6) 0.067(3) Uani 1 1 d . . . . .
C37 C 0.7585(10) 1.0176(10) 0.8858(8) 0.049(3) Uani 1 1 d . . . . .
H37 H 0.7100 0.9785 0.8695 0.059 Uiso 1 1 calc R . . . .
Cl1 Cl 0.6611(3) 1.0979(3) 0.9951(2) 0.0645(11) Uani 1 1 d . . . . .
Cl2 Cl 0.8035(3) 1.1078(3) 0.7720(2) 0.0603(11) Uani 1 1 d . . . . .
Cl3 Cl 0.8976(3) 0.9093(3) 0.9131(2) 0.0879(15) Uani 1 1 d . . . . .

loop_
_atom_site_aniso_label
_atom_site_aniso_U_11
_atom_site_aniso_U_22
_atom_site_aniso_U_33
_atom_site_aniso_U_23
_atom_site_aniso_U_13
_atom_site_aniso_U_12
C1 0.030(6) 0.036(6) 0.019(5) -0.011(4) -0.015(4) 0.011(5)
C2 0.026(6) 0.056(7) 0.024(5) -0.001(5) -0.020(5) 0.009(5)
C3 0.028(6) 0.040(6) 0.016(5) 0.000(4) -0.008(4) -0.001(5)
C4 0.040(6) 0.049(6) 0.043(6) -0.011(5) -0.023(5) -0.002(5)
C5 0.045(6) 0.039(6) 0.046(6) -0.008(5) -0.018(5) -0.011(5)
C6 0.022(6) 0.054(7) 0.046(6) -0.018(5) -0.021(5) 0.009(5)
C7 0.040(6) 0.047(6) 0.016(5) 0.005(4) -0.017(5) 0.004(5)
C8 0.049(7) 0.046(6) 0.036(6) -0.005(5) -0.022(5) -0.002(5)
C9 0.030(6) 0.043(6) 0.026(5) 0.002(5) -0.016(5) 0.002(5)
C10 0.040(6) 0.026(5) 0.016(5) 0.002(4) -0.019(4) 0.001(5)
C11 0.038(6) 0.049(6) 0.039(6) -0.002(5) -0.008(5) -0.006(5)
C12 0.040(10) 0.049(11) 0.036(9) 0.000(7) -0.019(8) -0.002(7)
C12B 0.070(13) 0.073(13) 0.067(12) -0.001(9) -0.029(9) -0.023(9)
C13 0.061(11) 0.059(11) 0.061(11) 0.015(8) -0.027(8) -0.026(8)
C13B 0.069(13) 0.065(13) 0.067(13) -0.001(9) -0.028(9) -0.014(9)
C14 0.053(14) 0.053(15) 0.044(13) 0.009(11) -0.019(11) -0.015(11)
C14B 0.088(19) 0.09(2) 0.067(17) 0.014(15) -0.049(14) -0.015(14)
C15 0.033(6) 0.048(6) 0.032(5) 0.014(5) -0.016(5) -0.002(5)
C16 0.034(6) 0.062(7) 0.031(5) -0.002(5) -0.023(5) 0.002(5)
C17 0.031(6) 0.042(6) 0.024(5) -0.014(5) -0.010(5) 0.006(5)
C18 0.029(6) 0.027(6) 0.029(5) -0.002(5) 0.000(5) 0.010(5)
C19 0.051(7) 0.042(7) 0.049(6) -0.012(5) -0.005(6) -0.013(6)
C20 0.062(7) 0.048(7) 0.031(6) -0.005(5) 0.005(5) -0.018(6)
C21 0.045(7) 0.045(6) 0.033(6) -0.002(5) -0.002(5) -0.001(5)
C22 0.022(5) 0.027(6) 0.037(6) 0.003(5) -0.009(5) 0.011(4)
C23 0.016(5) 0.033(6) 0.032(5) 0.002(5) -0.011(5) 0.007(4)
C24 0.022(5) 0.032(6) 0.030(5) 0.009(5) -0.014(5) 0.009(5)
C25 0.029(6) 0.027(6) 0.036(6) -0.001(4) -0.019(5) 0.001(5)
C26 0.041(6) 0.041(6) 0.033(6) 0.004(5) -0.017(5) 0.002(5)
C27 0.032(6) 0.033(6) 0.021(5) 0.001(4) -0.008(5) -0.002(5)
C28 0.038(10) 0.037(10) 0.043(10) -0.007(8) -0.006(8) -0.008(8)
C28B 0.042(10) 0.040(11) 0.041(10) 0.001(8) -0.022(8) -0.020(8)
C29 0.058(11) 0.049(11) 0.046(10) -0.008(8) -0.026(8) -0.008(8)
C29B 0.033(9) 0.039(10) 0.047(9) -0.004(8) -0.012(8) -0.008(7)
C30 0.053(11) 0.049(11) 0.048(11) -0.003(9) -0.019(9) -0.016(8)
C30B 0.049(11) 0.048(11) 0.041(10) -0.001(8) -0.010(9) -0.016(8)
C31 0.068(8) 0.076(8) 0.083(8) -0.019(6) -0.021(6) -0.002(6)
C32 0.039(6) 0.043(6) 0.030(5) -0.011(5) -0.012(5) -0.001(5)
C33 0.029(6) 0.050(6) 0.041(6) -0.005(5) -0.019(5) 0.000(5)
C34 0.028(6) 0.045(6) 0.029(5) -0.002(5) -0.008(5) 0.004(5)
N1 0.040(5) 0.050(5) 0.035(5) -0.003(4) -0.012(4) 0.010(4)
N2 0.040(5) 0.038(5) 0.017(4) -0.007(4) -0.011(4) 0.017(4)
O1 0.038(5) 0.071(5) 0.073(5) -0.032(4) -0.017(4) -0.003(4)
O2 0.046(5) 0.053(5) 0.039(4) -0.003(4) -0.015(4) 0.005(4)
O3 0.046(5) 0.059(5) 0.037(4) -0.015(4) -0.011(4) -0.005(4)
O4 0.055(9) 0.048(9) 0.038(8) -0.001(7) -0.019(7) -0.014(7)
O4B 0.046(9) 0.052(9) 0.044(8) 0.011(7) -0.023(7) -0.014(7)
O5 0.052(5) 0.040(5) 0.034(4) -0.013(4) -0.020(4) 0.022(4)
C35 0.073(8) 0.077(8) 0.043(6) -0.014(6) -0.037(6) 0.016(6)
C36 0.083(8) 0.080(8) 0.066(7) -0.012(6) -0.046(7) 0.010(6)
O6 0.059(5) 0.068(5) 0.060(5) -0.028(4) -0.029(4) 0.011(4)
C37 0.032(6) 0.059(7) 0.044(6) -0.007(5) -0.007(5) -0.006(5)
Cl1 0.066(2) 0.058(2) 0.0430(18) -0.0051(15) -0.0215(17) 0.0064(18)
Cl2 0.065(2) 0.057(2) 0.0392(17) 0.0026(15) -0.0286(17) 0.0043(17)
Cl3 0.051(2) 0.087(3) 0.059(2) 0.0286(19) -0.0152(18) 0.0212(19)

loop_
_atom_type_symbol
_atom_type_description
_atom_type_scat_dispersion_real
_atom_type_scat_dispersion_imag
_atom_type_scat_source
C C 0.0033 0.0016 'International Tables Vol C Tables 4.2.6.8 and 6.1.1.4'
H H 0.0000 0.0000 'International Tables Vol C Tables 4.2.6.8 and 6.1.1.4'
Cl Cl 0.1484 0.1585 'International Tables Vol C Tables 4.2.6.8 and 6.1.1.4'
N N 0.0061 0.0033 'International Tables Vol C Tables 4.2.6.8 and 6.1.1.4'
O O 0.0106 0.0060 'International Tables Vol C Tables 4.2.6.8 and 6.1.1.4'

loop_
_exptl_crystal_face_index_h
_exptl_crystal_face_index_k
_exptl_crystal_face_index_l
_exptl_crystal_face_perp_dist
_exptl_oxdiff_crystal_face_indexfrac_h
_exptl_oxdiff_crystal_face_indexfrac_k
_exptl_oxdiff_crystal_face_indexfrac_l
_exptl_oxdiff_crystal_face_x
_exptl_oxdiff_crystal_face_y
_exptl_oxdiff_crystal_face_z
16 10 3 0.0469 16.0000 10.0000 3.0000 -0.4769 0.8358 -0.2024
-16 -10 -3 0.0251 -16.0000 -10.0000 -3.0000 0.4769 -0.8358 0.2024
-3 -7 15 0.0251 -3.0000 -7.0000 15.0000 0.0909 -0.2020 0.9950
1 6 -15 0.0661 1.0000 6.0000 -15.0000 -0.0507 0.0885 -0.9562
-2 15 0 0.0406 -2.0000 15.0000 -0.0000 -0.7932 -0.4524 -0.3727
2 -15 0 0.0210 2.0000 -15.0000 0.0000 0.7932 0.4524 0.3727
12 -5 1 0.0214 12.0000 -5.0000 1.0000 0.3147 0.9040 0.1034
0 -5 16 0.0246 -0.0000 -5.0000 16.0000 -0.0125 -0.0523 0.9770
-11 -14 -13 0.0374 -11.0000 -14.0000 -13.0000 0.8856 -0.3155 -0.2576
7 5 19 0.0377 7.0000 5.0000 19.0000 -0.5429 0.1775 0.8333

loop_
_geom_angle_atom_site_label_1
_geom_angle_atom_site_label_2
_geom_angle_atom_site_label_3
_geom_angle
_geom_angle_site_symmetry_1
_geom_angle_site_symmetry_3
C2 C1 C34 119.7(11) . 2_766
C6 C1 C2 120.8(10) . .
C6 C1 C34 119.3(10) . 2_766
C1 C2 C3 119.7(12) . .
C1 C2 C7 122.6(10) . .
C7 C2 C3 117.7(10) . .
C2 C3 C10 120.1(11) . .
C4 C3 C2 117.8(10) . .
C4 C3 C10 122.1(10) . .
C3 C4 H4 118.9 . .
C5 C4 C3 122.3(11) . .
C5 C4 H4 118.9 . .
C4 C5 H5 120.9 . .
C4 C5 C6 118.2(11) . .
C6 C5 H5 120.9 . .
C1 C6 C5 121.0(10) . .
C1 C6 O1 120.1(10) . .
O1 C6 C5 118.1(12) . .
C2 C7 H7 119.1 . .
C8 C7 C2 121.9(11) . .
C8 C7 H7 119.1 . .
C7 C8 H8 120.2 . .
C7 C8 C9 119.6(12) . .
C9 C8 H8 120.2 . .
C10 C9 C8 122.4(11) . .
C10 C9 O2 125.5(10) . .
O2 C9 C8 112.0(11) . .
C3 C10 C15 123.7(11) . .
C9 C10 C3 118.1(10) . .
C9 C10 C15 118.2(10) . .
H11C C11 H11D 109.4 . .
H11A C11 H11B 107.2 . .
C12 C11 H11A 107.9 . .
C12 C11 H11B 107.9 . .
C12B C11 H11C 111.5 . .
C12B C11 H11D 111.5 . .
O1 C11 H11C 111.5 . .
O1 C11 H11D 111.5 . .
O1 C11 H11A 107.9 . .
O1 C11 H11B 107.9 . .
O1 C11 C12 117.8(12) . .
O1 C11 C12B 101.2(14) . .
C11 C12 H12A 109.8 . .
C11 C12 H12B 109.8 . .
H12A C12 H12B 108.3 . .
C13 C12 C11 109.2(17) . .
C13 C12 H12A 109.8 . .
C13 C12 H12B 109.8 . .
C11 C12B H12C 109.5 . .
C11 C12B H12D 109.5 . .
C11 C12B C13B 111(2) . .
H12C C12B H12D 108.1 . .
C13B C12B H12C 109.5 . .
C13B C12B H12D 109.5 . .
C12 C13 H13A 108.5 . .
C12 C13 H13B 108.5 . .
H13A C13 H13B 107.5 . .
C14 C13 C12 115(2) . .
C14 C13 H13A 108.5 . .
C14 C13 H13B 108.5 . .
C12B C13B H13C 108.5 . .
C12B C13B H13D 108.5 . .
H13C C13B H13D 107.5 . .
C14B C13B C12B 115(3) . .
C14B C13B H13C 108.5 . .
C14B C13B H13D 108.5 . .
C13 C14 H14A 109.5 . .
C13 C14 H14B 109.5 . .
C13 C14 H14C 109.5 . .
H14A C14 H14B 109.5 . .
H14A C14 H14C 109.5 . .
H14B C14 H14C 109.5 . .
C13B C14B H14D 109.5 . .
C13B C14B H14E 109.5 . .
C13B C14B H14F 109.5 . .
H14D C14B H14E 109.5 . .
H14D C14B H14F 109.5 . .
H14E C14B H14F 109.5 . .
C10 C15 H15 110.5 . .
C10 C15 C16 108.2(9) . .
C10 C15 C24 110.8(7) . .
C16 C15 H15 110.5 . .
C16 C15 C24 106.3(8) . .
C24 C15 H15 110.5 . .
C15 C16 H16A 110.2 . .
C15 C16 H16B 110.2 . .
H16A C16 H16B 108.5 . .
C17 C16 C15 107.7(8) . .
C17 C16 H16A 110.2 . .
C17 C16 H16B 110.2 . .
C16 C17 H17 107.6 . .
O2 C17 C16 112.6(9) . .
O2 C17 H17 107.6 . .
O2 C17 O3 107.1(7) . .
O3 C17 C16 114.1(9) . .
O3 C17 H17 107.6 . .
C19 C18 C23 120.5(10) . .
C19 C18 C32 119.8(11) . .
C23 C18 C32 119.6(11) . .
C18 C19 C20 119.2(12) . .
C18 C19 O4 114.8(12) . .
C20 C19 O4 124.7(13) . .
O4B C19 C18 123.1(13) . .
O4B C19 C20 115.5(14) . .
C19 C20 H20 119.4 . .
C21 C20 C19 121.3(12) . .
C21 C20 H20 119.4 . .
C20 C21 H21 118.9 . .
C20 C21 C22 122.2(11) . .
C22 C21 H21 118.9 . .
C21 C22 C23 117.0(11) . .
C24 C22 C21 125.0(10) . .
C24 C22 C23 117.9(11) . .
C18 C23 C22 119.4(11) . .
C27 C23 C18 122.5(10) . .
C27 C23 C22 118.0(10) . .
C22 C24 C15 125.1(11) . .
C25 C24 C15 113.8(10) . .
C25 C24 C22 121.1(10) . .
C24 C25 C26 121.5(11) . .
C24 C25 O3 125.6(10) . .
O3 C25 C26 112.9(10) . .
C25 C26 H26 120.8 . .
C27 C26 C25 118.4(11) . .
C27 C26 H26 120.8 . .
C23 C27 H27 118.6 . .
C26 C27 C23 122.7(10) . .
C26 C27 H27 118.6 . .
H28A C28 H28B 107.8 . .
C29 C28 H28A 109.0 . .
C29 C28 H28B 109.0 . .
O4 C28 H28A 109.0 . .
O4 C28 H28B 109.0 . .
O4 C28 C29 113(2) . .
H28C C28B H28D 108.5 . .
C29B C28B H28C 110.2 . .
C29B C28B H28D 110.2 . .
O4B C28B H28C 110.2 . .
O4B C28B H28D 110.2 . .
O4B C28B C29B 108(2) . .
C28 C29 H29A 109.8 . .
C28 C29 H29B 109.8 . .
C28 C29 C30 109.6(19) . .
H29A C29 H29B 108.2 . .
C30 C29 H29A 109.8 . .
C30 C29 H29B 109.8 . .
C28B C29B H29C 108.8 . .
C28B C29B H29D 108.8 . .
C28B C29B C30B 114(2) . .
H29C C29B H29D 107.7 . .
C30B C29B H29C 108.8 . .
C30B C29B H29D 108.8 . .
C29 C30 H30A 108.4 . .
C29 C30 H30B 108.4 . .
H30A C30 H30B 107.4 . .
C31 C30 C29 115.7(19) . .
C31 C30 H30A 108.4 . .
C31 C30 H30B 108.4 . .
C29B C30B H30C 109.8 . .
C29B C30B H30D 109.8 . .
C29B C30B C31 109.3(16) . .
H30C C30B H30D 108.3 . .
C31 C30B H30C 109.8 . .
C31 C30B H30D 109.8 . .
C30 C31 H31A 109.5 . .
C30 C31 H31B 109.5 . .
C30 C31 H31C 109.5 . .
C30B C31 H31D 109.5 . .
C30B C31 H31E 109.5 . .
C30B C31 H31F 109.5 . .
H31D C31 H31E 109.5 . .
H31D C31 H31F 109.5 . .
H31E C31 H31F 109.5 . .
H31A C31 H31B 109.5 . .
H31A C31 H31C 109.5 . .
H31B C31 H31C 109.5 . .
C18 C32 H32A 110.1 . .
C18 C32 H32B 110.1 . .
H32A C32 H32B 108.4 . .
N1 C32 C18 108.2(7) . .
N1 C32 H32A 110.1 . .
N1 C32 H32B 110.1 . .
N2 C33 N1 112.8(9) . .
O5 C33 N1 123.2(10) . .
O5 C33 N2 124.0(10) . .
C1 C34 H34A 110.2 2_766 .
C1 C34 H34B 110.2 2_766 .
H34A C34 H34B 108.5 . .
N2 C34 C1 107.7(8) . 2_766
N2 C34 H34A 110.2 . .
N2 C34 H34B 110.2 . .
C32 N1 H1 119.5 . .
C33 N1 C32 121.0(8) . .
C33 N1 H1 119.5 . .
C33 N2 C34 120.4(8) . .
C33 N2 H2 119.8 . .
C34 N2 H2 119.8 . .
C6 O1 C11 116.0(8) . .
C9 O2 C17 113.5(9) . .
C25 O3 C17 117.9(9) . .
C28 O4 C19 122.3(15) . .
C19 O4B C28B 127.5(18) . .
H35A C35 H35B 107.6 . .
C36 C35 H35A 108.6 2_766 .
C36 C35 H35B 108.6 2_766 .
C36 C35 O6 114.6(9) 2_766 .
O6 C35 H35A 108.6 . .
O6 C35 H35B 108.6 . .
C35 C36 H36A 109.3 2_766 .
C35 C36 H36B 109.3 2_766 .
C35 C36 O6 111.8(12) 2_766 .
H36A C36 H36B 107.9 . .
O6 C36 H36A 109.3 . .
O6 C36 H36B 109.3 . .
C36 O6 C35 106.3(9) . .
Cl1 C37 H37 108.5 . .
Cl1 C37 Cl2 111.4(6) . .
Cl1 C37 Cl3 110.9(5) . .
Cl2 C37 H37 108.5 . .
Cl3 C37 H37 108.5 . .
Cl3 C37 Cl2 109.1(6) . .

loop_
_geom_bond_atom_site_label_1
_geom_bond_atom_site_label_2
_geom_bond_distance
_geom_bond_site_symmetry_2
C1 C2 1.400(13) .
C1 C6 1.346(14) .
C1 C34 1.539(12) 2_766
C2 C3 1.430(13) .
C2 C7 1.426(14) .
C3 C4 1.407(14) .
C3 C10 1.435(13) .
C4 H4 0.9500 .
C4 C5 1.366(13) .
C5 H5 0.9500 .
C5 C6 1.436(14) .
C6 O1 1.392(12) .
C7 H7 0.9500 .
C7 C8 1.341(13) .
C8 H8 0.9500 .
C8 C9 1.417(13) .
C9 C10 1.367(14) .
C9 O2 1.399(12) .
C10 C15 1.532(13) .
C11 H11C 0.9900 .
C11 H11D 0.9900 .
C11 H11A 0.9900 .
C11 H11B 0.9900 .
C11 C12 1.61(2) .
C11 C12B 1.53(3) .
C11 O1 1.451(11) .
C12 H12A 0.9900 .
C12 H12B 0.9900 .
C12 C13 1.56(3) .
C12B H12C 0.9900 .
C12B H12D 0.9900 .
C12B C13B 1.58(4) .
C13 H13A 0.9900 .
C13 H13B 0.9900 .
C13 C14 1.50(3) .
C13B H13C 0.9900 .
C13B H13D 0.9900 .
C13B C14B 1.39(4) .
C14 H14A 0.9800 .
C14 H14B 0.9800 .
C14 H14C 0.9800 .
C14B H14D 0.9800 .
C14B H14E 0.9800 .
C14B H14F 0.9800 .
C15 H15 1.0000 .
C15 C16 1.546(12) .
C15 C24 1.554(13) .
C16 H16A 0.9900 .
C16 H16B 0.9900 .
C16 C17 1.457(14) .
C17 H17 1.0000 .
C17 O2 1.414(11) .
C17 O3 1.434(10) .
C18 C19 1.354(15) .
C18 C23 1.430(14) .
C18 C32 1.504(12) .
C19 C20 1.449(14) .
C19 O4 1.50(2) .
C19 O4B 1.32(2) .
C20 H20 0.9500 .
C20 C21 1.330(14) .
C21 H21 0.9500 .
C21 C22 1.411(15) .
C22 C23 1.459(13) .
C22 C24 1.380(14) .
C23 C27 1.405(13) .
C24 C25 1.361(14) .
C25 C26 1.418(13) .
C25 O3 1.414(12) .
C26 H26 0.9500 .
C26 C27 1.337(13) .
C27 H27 0.9500 .
C28 H28A 0.9900 .
C28 H28B 0.9900 .
C28 C29 1.51(3) .
C28 O4 1.47(3) .
C28B H28C 0.9900 .
C28B H28D 0.9900 .
C28B C29B 1.49(3) .
C28B O4B 1.43(3) .
C29 H29A 0.9900 .
C29 H29B 0.9900 .
C29 C30 1.52(3) .
C29B H29C 0.9900 .
C29B H29D 0.9900 .
C29B C30B 1.58(3) .
C30 H30A 0.9900 .
C30 H30B 0.9900 .
C30 C31 1.40(3) .
C30B H30C 0.9900 .
C30B H30D 0.9900 .
C30B C31 1.72(2) .
C31 H31D 0.9800 .
C31 H31E 0.9800 .
C31 H31F 0.9800 .
C31 H31A 0.9800 .
C31 H31B 0.9800 .
C31 H31C 0.9800 .
C32 H32A 0.9900 .
C32 H32B 0.9900 .
C32 N1 1.461(11) .
C33 N1 1.366(12) .
C33 N2 1.357(12) .
C33 O5 1.232(11) .
C34 C1 1.539(12) 2_766
C34 H34A 0.9900 .
C34 H34B 0.9900 .
C34 N2 1.463(11) .
N1 H1 0.8800 .
N2 H2 0.8800 .
C35 H35A 0.9900 .
C35 H35B 0.9900 .
C35 C36 1.375(15) 2_766
C35 O6 1.463(12) .
C36 C35 1.375(15) 2_766
C36 H36A 0.9900 .
C36 H36B 0.9900 .
C36 O6 1.453(12) .
C37 H37 1.0000 .
C37 Cl1 1.730(11) .
C37 Cl2 1.772(11) .
C37 Cl3 1.763(10) .

loop_
_geom_torsion_atom_site_label_1
_geom_torsion_atom_site_label_2
_geom_torsion_atom_site_label_3
_geom_torsion_atom_site_label_4
_geom_torsion
_geom_torsion_site_symmetry_1
_geom_torsion_site_symmetry_2
_geom_torsion_site_symmetry_3
_geom_torsion_site_symmetry_4
C1 C2 C3 C4 1.0(13) . . . .
C1 C2 C3 C10 -179.3(8) . . . .
C1 C2 C7 C8 -176.9(9) . . . .
C1 C6 O1 C11 -135.9(10) . . . .
C1 C34 N2 C33 174.8(10) 2_766 . . .
C2 C1 C6 C5 -5.1(15) . . . .
C2 C1 C6 O1 -174.9(8) . . . .
C2 C3 C4 C5 0.2(14) . . . .
C2 C3 C10 C9 -2.5(13) . . . .
C2 C3 C10 C15 176.6(8) . . . .
C2 C7 C8 C9 -4.8(14) . . . .
C3 C2 C7 C8 2.2(13) . . . .
C3 C4 C5 C6 -3.6(15) . . . .
C3 C10 C15 C16 156.4(8) . . . .
C3 C10 C15 C24 -87.4(12) . . . .
C4 C3 C10 C9 177.1(9) . . . .
C4 C3 C10 C15 -3.8(14) . . . .
C4 C5 C6 C1 6.2(15) . . . .
C4 C5 C6 O1 176.1(9) . . . .
C5 C6 O1 C11 54.1(13) . . . .
C6 C1 C2 C3 1.5(14) . . . .
C6 C1 C2 C7 -179.4(9) . . . .
C7 C2 C3 C4 -178.1(8) . . . .
C7 C2 C3 C10 1.6(13) . . . .
C7 C8 C9 C10 3.7(14) . . . .
C7 C8 C9 O2 -179.9(8) . . . .
C8 C9 C10 C3 -0.1(14) . . . .
C8 C9 C10 C15 -179.2(8) . . . .
C8 C9 O2 C17 169.4(8) . . . .
C9 C10 C15 C16 -24.5(11) . . . .
C9 C10 C15 C24 91.7(11) . . . .
C10 C3 C4 C5 -179.5(9) . . . .
C10 C9 O2 C17 -14.4(13) . . . .
C10 C15 C16 C17 53.3(10) . . . .
C10 C15 C24 C22 104.1(11) . . . .
C10 C15 C24 C25 -75.8(11) . . . .
C11 C12 C13 C14 67(2) . . . .
C11 C12B C13B C14B 177(3) . . . .
C12 C11 O1 C6 62.6(15) . . . .
C12B C11 O1 C6 99.4(18) . . . .
C15 C16 C17 O2 -67.2(10) . . . .
C15 C16 C17 O3 55.1(11) . . . .
C15 C24 C25 C26 174.9(8) . . . .
C15 C24 C25 O3 -6.1(13) . . . .
C16 C15 C24 C22 -138.5(10) . . . .
C16 C15 C24 C25 41.6(10) . . . .
C16 C17 O2 C9 46.3(10) . . . .
C16 C17 O3 C25 -18.6(12) . . . .
C18 C19 C20 C21 -5.1(17) . . . .
C18 C19 O4 C28 -172.8(15) . . . .
C18 C19 O4B C28B -170.0(19) . . . .
C18 C23 C27 C26 176.9(9) . . . .
C18 C32 N1 C33 -165.0(10) . . . .
C19 C18 C23 C22 1.3(14) . . . .
C19 C18 C23 C27 -176.3(9) . . . .
C19 C18 C32 N1 -105.7(11) . . . .
C19 C20 C21 C22 2.3(17) . . . .
C20 C19 O4 C28 20(2) . . . .
C20 C19 O4B C28B -7(3) . . . .
C20 C21 C22 C23 2.1(15) . . . .
C20 C21 C22 C24 179.1(10) . . . .
C21 C22 C23 C18 -3.9(13) . . . .
C21 C22 C23 C27 173.8(8) . . . .
C21 C22 C24 C15 9.3(15) . . . .
C21 C22 C24 C25 -170.8(9) . . . .
C22 C23 C27 C26 -0.8(14) . . . .
C22 C24 C25 C26 -5.0(14) . . . .
C22 C24 C25 O3 174.0(8) . . . .
C23 C18 C19 C20 3.1(15) . . . .
C23 C18 C19 O4 -164.7(11) . . . .
C23 C18 C19 O4B 165.6(12) . . . .
C23 C18 C32 N1 73.2(11) . . . .
C23 C22 C24 C15 -173.7(8) . . . .
C23 C22 C24 C25 6.2(13) . . . .
C24 C15 C16 C17 -65.8(10) . . . .
C24 C22 C23 C18 178.8(8) . . . .
C24 C22 C23 C27 -3.4(12) . . . .
C24 C25 C26 C27 0.6(14) . . . .
C24 C25 O3 C17 -7.7(13) . . . .
C25 C26 C27 C23 2.2(14) . . . .
C26 C25 O3 C17 171.3(7) . . . .
C28 C29 C30 C31 -171(2) . . . .
C28B C29B C30B C31 -64(3) . . . .
C29 C28 O4 C19 63(3) . . . .
C29B C28B O4B C19 -176.5(17) . . . .
C32 C18 C19 C20 -178.1(9) . . . .
C32 C18 C19 O4 14.1(16) . . . .
C32 C18 C19 O4B -15.6(18) . . . .
C32 C18 C23 C22 -177.5(8) . . . .
C32 C18 C23 C27 4.8(14) . . . .
C34 C1 C2 C3 175.7(8) 2_766 . . .
C34 C1 C2 C7 -5.2(13) 2_766 . . .
C34 C1 C6 C5 -179.3(8) 2_766 . . .
C34 C1 C6 O1 10.9(14) 2_766 . . .
N1 C33 N2 C34 -176.8(9) . . . .
N2 C33 N1 C32 173.3(9) . . . .
O1 C11 C12 C13 59.6(19) . . . .
O1 C11 C12B C13B 70(2) . . . .
O2 C9 C10 C3 -175.9(8) . . . .
O2 C9 C10 C15 5.0(14) . . . .
O2 C17 O3 C25 106.8(10) . . . .
O3 C17 O2 C9 -80.0(10) . . . .
O3 C25 C26 C27 -178.5(8) . . . .
O4 C19 C20 C21 161.4(13) . . . .
O4 C28 C29 C30 68(3) . . . .
O4B C19 C20 C21 -168.9(13) . . . .
O4B C28B C29B C30B -60(3) . . . .
O5 C33 N1 C32 -7.6(17) . . . .
O5 C33 N2 C34 4.2(17) . . . .
C35 C36 O6 C35 54.2(16) 2_766 . . .
C36 C35 O6 C36 -55.9(18) 2_766 . . .
